data_7019348
loop_
_publ_author_name
'Deschner, Thomas'
'Klimpel, Michael'
'Tafipolsky, Maxim'
'Scherer, Wolfgang'
'T\"ornroos, Karl W'
'Anwander, Reiner'

_publ_section_title
;
 Postfunctionalization of periodic mesoporous silica SBA-1 with
 magnesium(ii) and iron(ii) silylamides.
;
_journal_issue 24
_journal_name_full 'Dalton transactions (Cambridge, England : 2003)'
_journal_page_first 7319
_journal_page_last 7326
_journal_paper_doi 10.1039/c2dt30219e
_journal_volume 41
_journal_year 2012
_chemical_compound_source 'see text'
_chemical_formula_moiety 'C18 H48 Mg N2 O2 Si4, C16 H44 Mg N2 O2 Si4'
_chemical_formula_sum 'C34 H92 Mg2 N4 O4 Si8'
_chemical_formula_weight 894.46
_chemical_name_systematic
;
?
;
_space_group_IT_number 14
_symmetry_cell_setting monoclinic
_symmetry_Int_Tables_number 14
_symmetry_space_group_name_Hall '-P 2ybc'
_symmetry_space_group_name_H-M 'P 1 21/c 1'
_atom_sites_solution_hydrogens geom
_atom_sites_solution_primary direct
_atom_sites_solution_secondary difmap
_cell_angle_alpha 90
_cell_angle_beta 93.1970(10)
_cell_angle_gamma 90
_cell_formula_units_Z 4
_cell_length_a 9.6770(2)
_cell_length_b 15.2270(4)
_cell_length_c 38.6780(10)
_cell_measurement_reflns_used 12954
_cell_measurement_temperature 193
_cell_measurement_theta_max 27.47
_cell_measurement_theta_min 2.08
_cell_volume 5690.4(2)
_computing_cell_refinement 'Denzo-SMN (Z. Otwinowski and W. Minor, 1997)'
_computing_data_collection 'kcd (Nonius 1997)'
_computing_data_reduction 'Denzo-SMN (Z. Otwinowski and W. Minor, 1997)'
_computing_molecular_graphics 'PLATON (Spek, 1990)'
_computing_publication_material 'PLATON (Spek, 1990)'
_computing_structure_refinement 'SHELXL-97 (Sheldrick, 1997)'
_computing_structure_solution 'SIR-92 (Giacovazzo, 1992)'
_diffrn_ambient_temperature 193
_diffrn_measured_fraction_theta_full 0.993
_diffrn_measured_fraction_theta_max 0.993
_diffrn_measurement_device_type 'KappaCCD (Nonius)'
_diffrn_measurement_method rotation
_diffrn_radiation_monochromator graphite
_diffrn_radiation_source 'NONIUS FR 591 rotating anode'
_diffrn_radiation_type 'Mo K\a'
_diffrn_radiation_wavelength 0.71073
_diffrn_reflns_av_R_equivalents 0.081
_diffrn_reflns_av_sigmaI/netI 0.0327
_diffrn_reflns_limit_h_max 10
_diffrn_reflns_limit_h_min 0
_diffrn_reflns_limit_k_max 16
_diffrn_reflns_limit_k_min 0
_diffrn_reflns_limit_l_max 41
_diffrn_reflns_limit_l_min -41
_diffrn_reflns_number 7422
_diffrn_reflns_reduction_process
;
?
;
_diffrn_reflns_theta_full 22.46
_diffrn_reflns_theta_max 22.46
_diffrn_reflns_theta_min 2.07
_diffrn_standards_decay_% 0
_diffrn_standards_interval_count none
_diffrn_standards_interval_time none
_diffrn_standards_number none
_exptl_absorpt_coefficient_mu 0.244
_exptl_absorpt_correction_type none
_exptl_crystal_density_diffrn 1.044
_exptl_crystal_density_meas ?
_exptl_crystal_density_method 'Not Measured'
_exptl_crystal_description 'cut block'
_exptl_crystal_F_000 1968
_exptl_crystal_size_max 0.2
_exptl_crystal_size_mid 0.17
_exptl_crystal_size_min 0.15
_refine_diff_density_max 0.592
_refine_diff_density_min -0.431
_refine_diff_density_rms 0.056
_refine_ls_abs_structure_details none
_refine_ls_extinction_method none
_refine_ls_goodness_of_fit_ref 1.171
_refine_ls_hydrogen_treatment 'H-atom refinement: see text '
_refine_ls_matrix_type full
_refine_ls_number_constraints 0
_refine_ls_number_parameters 487
_refine_ls_number_reflns 7422
_refine_ls_number_restraints 0
_refine_ls_restrained_S_all 1.171
_refine_ls_R_factor_all 0.0794
_refine_ls_R_factor_gt 0.0651
_refine_ls_shift/su_max 0.001
_refine_ls_shift/su_mean 0.000
_refine_ls_structure_factor_coef Fsqd
_refine_ls_weighting_details 'calc w=1/[\s^2^(Fo^2^)+(0.0483P)^2^+9.42P] where P=(Fo^2^+2Fc^2^)/3'
_refine_ls_wR_factor_gt 0.1404
_refine_ls_wR_factor_ref 0.1491
_reflns_number_gt 6413
_reflns_number_total 7422
_reflns_threshold_expression >2sigma(i)
_cod_data_source_file c2dt30219e.txt
_cod_data_source_block Compound2b
_cod_depositor_comments
;
The following automatic conversions were performed:

'_symmetry_cell_setting' value 'Monoclinic' changed to 'monoclinic'
according to /home/saulius/struct/CIF-dictionaries/cif_core.dic
dictionary named 'cif_core.dic' version 2.4.1 from 2010-06-29.

Automatic conversion script
Id: cif_fix_values 1891 2012-01-12 08:04:46Z andrius 

The following automatic conversions were performed:

'_exptl_crystal_density_meas' value 'none' was changed to '?' - the
value is perceived as not measured.

Automatic conversion script
Id: cif_fix_values 3008 2015-01-20 13:52:24Z robertas 
;
_cod_original_sg_symbol_H-M 'P 21/c'
_cod_database_code 7019348

loop_
_symmetry_equiv_pos_as_xyz
x,y,z
-x,1/2+y,1/2-z
-x,-y,-z
x,1/2-y,1/2+z

loop_
_atom_site_aniso_label
_atom_site_aniso_U_11
_atom_site_aniso_U_22
_atom_site_aniso_U_33
_atom_site_aniso_U_23
_atom_site_aniso_U_13
_atom_site_aniso_U_12
Si1 0.0354(6) 0.0416(7) 0.0301(6) 0.0017(5) -0.0021(5) -0.0038(5)
Si2 0.0404(7) 0.0456(8) 0.0371(6) -0.0056(6) 0.0123(5) -0.0038(6)
Si3 0.0364(7) 0.0534(9) 0.0745(10) -0.0193(7) -0.0069(6) -0.0046(6)
Si4 0.0333(7) 0.0649(10) 0.1142(13) 0.0440(9) -0.0166(8) -0.0014(7)
Mg1 0.0259(7) 0.0319(7) 0.0275(7) -0.0003(6) 0.0008(5) -0.0003(5)
O1 0.0393(16) 0.0351(17) 0.0347(15) 0.0016(13) 0.0058(12) 0.0102(12)
O2 0.0386(15) 0.0378(17) 0.0316(15) 0.0011(13) 0.0031(12) -0.0078(13)
N1 0.0324(18) 0.0297(18) 0.0279(17) -0.0008(14) 0.0031(14) -0.0001(14)
N2 0.0299(18) 0.044(2) 0.0350(18) -0.0015(16) -0.0023(14) -0.0016(15)
C1 0.060(3) 0.057(3) 0.046(3) 0.007(2) -0.009(2) 0.002(2)
C2 0.035(3) 0.089(4) 0.053(3) 0.005(3) -0.004(2) -0.002(2)
C3 0.068(3) 0.055(3) 0.044(3) 0.000(2) -0.008(2) -0.020(3)
C4 0.075(4) 0.150(6) 0.054(3) -0.021(4) 0.018(3) 0.000(4)
C5 0.069(4) 0.154(7) 0.083(4) 0.015(4) 0.023(3) 0.045(4)
C6 0.131(6) 0.089(5) 0.149(7) -0.030(5) 0.092(5) -0.053(4)
C7 0.060(4) 0.080(4) 0.163(7) -0.030(4) 0.027(4) -0.032(3)
C8 0.127(7) 0.242(12) 0.171(8) -0.153(8) 0.047(6) -0.082(7)
C9 0.070(4) 0.079(4) 0.099(5) 0.002(4) -0.004(3) 0.037(3)
C10 0.099(6) 0.45(2) 0.156(8) 0.225(11) 0.058(6) 0.113(9)
C11 0.058(3) 0.038(3) 0.044(3) 0.007(2) 0.002(2) 0.006(2)
C12 0.047(3) 0.035(3) 0.057(3) 0.003(2) 0.004(2) 0.006(2)
C13 0.071(3) 0.044(3) 0.051(3) -0.008(2) 0.012(2) 0.011(2)
C14 0.048(3) 0.042(3) 0.035(2) 0.000(2) 0.0123(19) 0.007(2)
C15 0.047(3) 0.043(3) 0.037(2) 0.002(2) 0.011(2) -0.001(2)
C16 0.074(3) 0.043(3) 0.049(3) 0.013(2) 0.021(2) -0.002(2)
C17 0.053(3) 0.036(3) 0.059(3) 0.004(2) 0.004(2) -0.008(2)
C18 0.060(3) 0.042(3) 0.043(3) -0.005(2) 0.000(2) -0.009(2)
Si5 0.0465(7) 0.0447(8) 0.0339(7) -0.0001(6) 0.0059(5) 0.0015(6)
Si6 0.0610(9) 0.0439(8) 0.0539(8) 0.0133(6) 0.0169(7) 0.0037(6)
Si7 0.0370(7) 0.0637(9) 0.0375(7) -0.0120(6) 0.0056(5) -0.0010(6)
Si8 0.0287(6) 0.0499(8) 0.0433(7) -0.0006(6) 0.0015(5) 0.0007(5)
Mg2 0.0283(7) 0.0315(8) 0.0340(7) -0.0012(6) 0.0031(5) 0.0007(6)
O3 0.0375(16) 0.0354(17) 0.0565(19) -0.0090(14) -0.0057(14) 0.0005(13)
O4 0.0325(15) 0.0393(17) 0.0415(16) 0.0078(13) 0.0055(12) 0.0045(12)
N3 0.0389(19) 0.041(2) 0.0355(19) 0.0050(16) 0.0065(15) 0.0046(16)
N4 0.0302(18) 0.036(2) 0.0364(19) -0.0065(15) 0.0042(14) -0.0010(15)
C19 0.069(3) 0.077(4) 0.044(3) -0.003(3) 0.003(2) -0.012(3)
C20 0.063(3) 0.073(4) 0.063(3) -0.016(3) 0.013(3) 0.016(3)
C21 0.081(5) 0.098(6) 0.213(9) 0.052(6) 0.051(5) -0.020(4)
C22 0.172(7) 0.069(4) 0.048(3) 0.023(3) 0.016(4) 0.016(4)
C23 0.047(3) 0.113(5) 0.053(3) 0.017(3) 0.012(2) -0.007(3)
C24 0.078(4) 0.093(5) 0.084(4) -0.043(4) 0.023(3) 0.009(3)
C25 0.057(3) 0.083(4) 0.087(4) -0.035(3) 0.001(3) -0.013(3)
C26 0.061(4) 0.131(6) 0.094(5) 0.055(4) -0.018(3) -0.003(4)
C27 0.047(3) 0.061(4) 0.103(4) -0.012(3) -0.024(3) -0.001(3)
C28 0.076(4) 0.055(4) 0.090(4) -0.004(3) -0.038(3) -0.014(3)
C29 0.102(5) 0.046(3) 0.058(3) -0.006(3) 0.004(3) -0.007(3)
C30 0.056(3) 0.033(3) 0.087(4) -0.010(3) 0.007(3) -0.001(2)
C31 0.059(3) 0.067(4) 0.071(3) 0.036(3) 0.014(3) 0.010(3)
C32 0.074(3) 0.053(3) 0.047(3) 0.008(2) -0.004(2) 0.020(3)
C33 0.047(3) 0.059(3) 0.076(4) 0.008(3) -0.010(3) 0.013(2)
C34 0.037(2) 0.049(3) 0.060(3) 0.005(2) 0.011(2) 0.008(2)

loop_
_atom_site_label
_atom_site_type_symbol
_atom_site_thermal_displace_type
_atom_site_fract_x
_atom_site_fract_y
_atom_site_fract_z
_atom_site_occupancy
_atom_site_U_iso_or_equiv
Si1 Si Uani 0.33641(11) 0.23740(8) 0.30194(3) 1.000 0.0358(4)
Si2 Si Uani 0.03218(12) 0.23506(8) 0.30874(3) 1.000 0.0407(4)
Si3 Si Uani -0.10807(13) 0.12981(9) 0.19342(4) 1.000 0.0551(5)
Si4 Si Uani -0.10344(13) 0.32493(11) 0.18488(5) 1.000 0.0716(6)
Mg1 Mg Uani 0.13660(12) 0.23426(8) 0.23213(3) 1.000 0.0285(4)
O1 O Uani 0.2423(3) 0.12550(17) 0.21683(6) 1.000 0.0362(9)
O2 O Uani 0.2493(3) 0.33591(17) 0.21284(6) 1.000 0.0360(9)
N1 N Uani 0.1717(3) 0.2393(2) 0.28391(8) 1.000 0.0299(10)
N2 N Uani -0.0374(3) 0.2302(2) 0.20098(8) 1.000 0.0365(11)
C1 C Uani 0.3725(5) 0.1405(3) 0.33160(12) 1.000 0.0548(17)
C2 C Uani 0.4705(4) 0.2301(4) 0.26848(12) 1.000 0.0592(19)
C3 C Uani 0.3859(5) 0.3383(3) 0.32781(11) 1.000 0.0561(17)
C4 C Uani 0.0632(6) 0.2740(5) 0.35457(14) 1.000 0.092(3)
C5 C Uani -0.1113(6) 0.3027(5) 0.29082(16) 1.000 0.101(3)
C6 C Uani -0.0348(7) 0.1209(4) 0.3127(2) 1.000 0.120(3)
C7 C Uani -0.2949(6) 0.1187(4) 0.19974(19) 1.000 0.100(3)
C8 C Uani -0.0827(9) 0.0797(7) 0.1510(2) 1.000 0.179(5)
C9 C Uani -0.2867(5) 0.3494(4) 0.19294(16) 1.000 0.083(3)
C10 C Uani -0.0934(8) 0.3369(9) 0.1374(2) 1.000 0.233(7)
C11 C Uani 0.2594(5) 0.0444(3) 0.23693(11) 1.000 0.0467(17)
C12 C Uani 0.3598(5) -0.0097(3) 0.21762(11) 1.000 0.0463(17)
C13 C Uani 0.3255(5) 0.0165(3) 0.18037(12) 1.000 0.0550(17)
C14 C Uani 0.2974(4) 0.1133(3) 0.18320(10) 1.000 0.0413(16)
C15 C Uani 0.2971(4) 0.3449(3) 0.17831(10) 1.000 0.0420(16)
C16 C Uani 0.3137(5) 0.4424(3) 0.17283(12) 1.000 0.0547(17)
C17 C Uani 0.3536(5) 0.4751(3) 0.20900(11) 1.000 0.0493(17)
C18 C Uani 0.2646(5) 0.4201(3) 0.23081(11) 1.000 0.0484(17)
Si5 Si Uani 0.61617(12) 0.64311(8) -0.05485(3) 1.000 0.0416(4)
Si6 Si Uani 0.64414(14) 0.84028(9) -0.05538(3) 1.000 0.0524(5)
Si7 Si Uani 0.38815(12) 0.76317(9) 0.07845(3) 1.000 0.0459(4)
Si8 Si Uani 0.24698(11) 0.73704(8) 0.01023(3) 1.000 0.0407(4)
Mg2 Mg Uani 0.58188(12) 0.74909(8) 0.01485(3) 1.000 0.0312(4)
O3 O Uani 0.6916(3) 0.85359(18) 0.03546(7) 1.000 0.0434(10)
O4 O Uani 0.7074(3) 0.65584(18) 0.03824(7) 1.000 0.0376(9)
N3 N Uani 0.6174(3) 0.7431(2) -0.03577(8) 1.000 0.0383(11)
N4 N Uani 0.3951(3) 0.7506(2) 0.03508(8) 1.000 0.0341(11)
C19 C Uani 0.4797(5) 0.6263(4) -0.09053(12) 1.000 0.0633(19)
C20 C Uani 0.7847(5) 0.6117(4) -0.07319(13) 1.000 0.0660(19)
C21 C Uani 0.8300(7) 0.8699(5) -0.0579(2) 1.000 0.129(4)
C22 C Uani 0.5622(8) 0.8511(4) -0.10021(13) 1.000 0.096(3)
C23 C Uani 0.3082(5) 0.6685(4) 0.10068(13) 1.000 0.071(2)
C24 C Uani 0.2933(6) 0.8642(4) 0.09187(15) 1.000 0.084(3)
C25 C Uani 0.2228(5) 0.6211(4) -0.00472(15) 1.000 0.076(2)
C26 C Uani 0.2348(6) 0.8096(5) -0.02825(16) 1.000 0.096(3)
C27 C Uani 0.8310(5) 0.8514(4) 0.05160(16) 1.000 0.071(2)
C28 C Uani 0.8531(6) 0.9414(3) 0.06720(15) 1.000 0.075(2)
C29 C Uani 0.7096(6) 0.9715(3) 0.07401(13) 1.000 0.069(2)
C30 C Uani 0.6285(5) 0.9379(3) 0.04283(14) 1.000 0.0586(19)
C31 C Uani 0.6703(5) 0.5936(4) 0.06418(13) 1.000 0.0653(19)
C32 C Uani 0.8022(5) 0.5518(3) 0.07833(12) 1.000 0.0583(17)
C33 C Uani 0.9150(5) 0.5924(3) 0.05806(13) 1.000 0.0612(19)
C34 C Uani 0.8404(4) 0.6274(3) 0.02629(12) 1.000 0.0484(16)
H1A H Uiso 0.348200 0.086000 0.319200 1.000 0.0820
H1B H Uiso 0.316900 0.145700 0.351900 1.000 0.0820
H1C H Uiso 0.470900 0.139500 0.339000 1.000 0.0820
H2A H Uiso 0.451800 0.178600 0.253800 1.000 0.0890
H2B H Uiso 0.562700 0.224600 0.280100 1.000 0.0890
H2C H Uiso 0.466800 0.283200 0.254200 1.000 0.0890
H3A H Uiso 0.320300 0.346800 0.346000 1.000 0.0840
H3B H Uiso 0.383500 0.389600 0.312500 1.000 0.0840
H3C H Uiso 0.479400 0.331100 0.338500 1.000 0.0840
H4A H Uiso 0.139400 0.240400 0.365900 1.000 0.1390
H4B H Uiso -0.020900 0.265400 0.367200 1.000 0.1390
H4C H Uiso 0.087300 0.336500 0.354600 1.000 0.1390
H5A H Uiso -0.079800 0.363400 0.288300 1.000 0.1520
H5B H Uiso -0.187600 0.301000 0.306500 1.000 0.1520
H5C H Uiso -0.143300 0.279700 0.268100 1.000 0.1520
H6A H Uiso 0.039400 0.082800 0.322300 1.000 0.1800
H6B H Uiso -0.067200 0.099400 0.289800 1.000 0.1800
H6C H Uiso -0.111800 0.120700 0.328100 1.000 0.1800
H7A H Uiso -0.315900 0.144300 0.222100 1.000 0.1500
H7B H Uiso -0.320300 0.056400 0.199400 1.000 0.1500
H7C H Uiso -0.347800 0.149500 0.181100 1.000 0.1500
H8A H Uiso 0.015200 0.083300 0.146000 1.000 0.2680
H8B H Uiso -0.138600 0.111100 0.133100 1.000 0.2680
H8C H Uiso -0.111200 0.018000 0.151400 1.000 0.2680
H9A H Uiso -0.300500 0.344400 0.217800 1.000 0.1250
H9B H Uiso -0.347100 0.307500 0.180200 1.000 0.1250
H9C H Uiso -0.309300 0.409200 0.185100 1.000 0.1250
H10A H Uiso 0.001300 0.324900 0.131000 1.000 0.3520
H10B H Uiso -0.119200 0.396900 0.130600 1.000 0.3520
H10C H Uiso -0.157000 0.295300 0.125600 1.000 0.3520
H11A H Uiso 0.169900 0.013400 0.238200 1.000 0.0560
H11B H Uiso 0.296900 0.057000 0.260700 1.000 0.0560
H12A H Uiso 0.344700 -0.073300 0.221200 1.000 0.0560
H12B H Uiso 0.456700 0.005100 0.224900 1.000 0.0560
H13A H Uiso 0.404400 0.005100 0.165800 1.000 0.0660
H13B H Uiso 0.243100 -0.015300 0.170600 1.000 0.0660
H14A H Uiso 0.383800 0.147400 0.181400 1.000 0.0500
H14B H Uiso 0.229600 0.132500 0.164600 1.000 0.0500
H15A H Uiso 0.228700 0.320100 0.161000 1.000 0.0510
H15B H Uiso 0.386500 0.314200 0.176300 1.000 0.0510
H16A H Uiso 0.226100 0.469400 0.163700 1.000 0.0650
H16B H Uiso 0.387400 0.454900 0.156700 1.000 0.0650
H17A H Uiso 0.453100 0.465100 0.215100 1.000 0.0590
H17B H Uiso 0.332500 0.538300 0.211400 1.000 0.0590
H18A H Uiso 0.309200 0.411900 0.254300 1.000 0.0580
H18B H Uiso 0.173200 0.448200 0.233000 1.000 0.0580
H43 H Uiso -0.043(4) 0.068(3) 0.2202(11) 1.000 0.0660
H44 H Uiso -0.031(5) 0.401(3) 0.2051(12) 1.000 0.0860
H19A H Uiso 0.389000 0.641900 -0.082200 1.000 0.0950
H19B H Uiso 0.479000 0.564600 -0.097700 1.000 0.0950
H19C H Uiso 0.499600 0.663600 -0.110300 1.000 0.0950
H20A H Uiso 0.860000 0.619300 -0.055500 1.000 0.0990
H20B H Uiso 0.801300 0.649100 -0.093100 1.000 0.0990
H20C H Uiso 0.780700 0.550100 -0.080600 1.000 0.0990
H21A H Uiso 0.876900 0.865100 -0.034900 1.000 0.1930
H21B H Uiso 0.837400 0.930400 -0.066300 1.000 0.1930
H21C H Uiso 0.873600 0.829900 -0.073900 1.000 0.1930
H22A H Uiso 0.463800 0.836000 -0.100000 1.000 0.1440
H22B H Uiso 0.608100 0.811200 -0.115800 1.000 0.1440
H22C H Uiso 0.571800 0.911700 -0.108200 1.000 0.1440
H23A H Uiso 0.354500 0.614000 0.094400 1.000 0.1060
H23B H Uiso 0.209700 0.664900 0.093400 1.000 0.1060
H23C H Uiso 0.318400 0.677000 0.125800 1.000 0.1060
H24A H Uiso 0.331800 0.915900 0.080800 1.000 0.1260
H24B H Uiso 0.303700 0.870800 0.117100 1.000 0.1260
H24C H Uiso 0.194900 0.858700 0.084700 1.000 0.1260
H25A H Uiso 0.229000 0.581700 0.015300 1.000 0.1140
H25B H Uiso 0.295100 0.606000 -0.020500 1.000 0.1140
H25C H Uiso 0.131800 0.614900 -0.016900 1.000 0.1140
H26A H Uiso 0.247200 0.870900 -0.020900 1.000 0.1440
H26B H Uiso 0.143700 0.802700 -0.040300 1.000 0.1440
H26C H Uiso 0.307100 0.793800 -0.043900 1.000 0.1440
H27A H Uiso 0.899800 0.839400 0.034200 1.000 0.0860
H27B H Uiso 0.839100 0.805500 0.069700 1.000 0.0860
H28A H Uiso 0.911900 0.938400 0.089000 1.000 0.0900
H28B H Uiso 0.897000 0.981400 0.050900 1.000 0.0900
H29A H Uiso 0.677100 0.945400 0.095600 1.000 0.0820
H29B H Uiso 0.704400 1.036300 0.075600 1.000 0.0820
H30A H Uiso 0.529800 0.930400 0.047700 1.000 0.0700
H30B H Uiso 0.635100 0.978600 0.023100 1.000 0.0700
H31A H Uiso 0.607100 0.548500 0.053800 1.000 0.0780
H31B H Uiso 0.623200 0.623800 0.082900 1.000 0.0780
H32A H Uiso 0.799200 0.487400 0.075000 1.000 0.0700
H32B H Uiso 0.817700 0.564400 0.103400 1.000 0.0700
H33A H Uiso 0.962500 0.640200 0.071400 1.000 0.0730
H33B H Uiso 0.984200 0.547800 0.052100 1.000 0.0730
H34A H Uiso 0.891300 0.677300 0.016600 1.000 0.0580
H34B H Uiso 0.827900 0.581100 0.008400 1.000 0.0580
H45 H Uiso 0.584(4) 0.576(3) -0.0285(10) 1.000 0.0500
H46 H Uiso 0.584(4) 0.909(3) -0.0348(11) 1.000 0.0630
H47 H Uiso 0.526(4) 0.771(3) 0.0933(11) 1.000 0.0550
H48 H Uiso 0.132(4) 0.760(2) 0.0297(10) 1.000 0.0490

loop_
_atom_type_symbol
_atom_type_description
_atom_type_scat_dispersion_real
_atom_type_scat_dispersion_imag
_atom_type_scat_source
Si Si 0.0817 0.0704 'International Tables Vol C Tables 4.2.6.8 and 6.1.1.4'
O O 0.0106 0.0060 'International Tables Vol C Tables 4.2.6.8 and 6.1.1.4'
N N 0.0061 0.0033 'International Tables Vol C Tables 4.2.6.8 and 6.1.1.4'
Mg Mg 0.0486 0.0363 'International Tables Vol C Tables 4.2.6.8 and 6.1.1.4'
H H 0.0000 0.0000 'International Tables Vol C Tables 4.2.6.8 and 6.1.1.4'
C C 0.0033 0.0016 'International Tables Vol C Tables 4.2.6.8 and 6.1.1.4'

loop_
_geom_angle_atom_site_label_1
_geom_angle_atom_site_label_2
_geom_angle_atom_site_label_3
_geom_angle
_geom_angle_publ_flag
Mg1 Si1 N1 32.45(11) yes
Mg1 Si1 C1 125.26(15) yes
Mg1 Si1 C2 80.12(14) yes
Mg1 Si1 C3 125.39(15) yes
N1 Si1 C1 113.50(19) yes
N1 Si1 C2 112.57(18) yes
N1 Si1 C3 114.11(19) yes
C1 Si1 C2 105.0(2) yes
C1 Si1 C3 106.4(2) yes
C2 Si1 C3 104.4(2) yes
Mg1 Si2 N1 34.07(11) yes
Mg1 Si2 C4 146.9(2) yes
Mg1 Si2 C5 85.6(2) yes
Mg1 Si2 C6 101.7(2) yes
N1 Si2 C4 115.5(2) yes
N1 Si2 C5 111.9(2) yes
N1 Si2 C6 111.9(2) yes
C4 Si2 C5 104.9(3) yes
C4 Si2 C6 104.8(3) yes
C5 Si2 C6 107.2(3) yes
Mg1 Si3 N2 34.81(11) yes
Mg1 Si3 C7 134.2(2) yes
Mg1 Si3 C8 119.9(3) yes
N2 Si3 C7 116.7(2) yes
N2 Si3 C8 117.1(3) yes
C7 Si3 C8 105.1(4) yes
Mg1 Si4 N2 33.64(11) yes
Mg1 Si4 C9 131.5(2) yes
Mg1 Si4 C10 122.3(3) yes
N2 Si4 C9 117.2(2) yes
N2 Si4 C10 114.3(4) yes
C9 Si4 C10 104.5(3) yes
N2 Si3 H43 107.2(16) no
C7 Si3 H43 103.1(15) no
Mg1 Si3 H43 73.5(16) no
C8 Si3 H43 106.4(17) no
N2 Si4 H44 107.7(17) no
C9 Si4 H44 100.1(18) no
Mg1 Si4 H44 74.9(17) no
C10 Si4 H44 112.4(18) no
Mg2 Si5 C20 125.78(17) yes
N3 Si5 C19 115.6(2) yes
N3 Si5 C20 114.2(2) yes
C19 Si5 C20 106.2(2) yes
Mg2 Si5 C19 126.30(17) yes
Mg2 Si5 N3 33.98(11) yes
Mg2 Si6 C21 112.6(2) yes
Mg2 Si6 N3 35.15(11) yes
N3 Si6 C22 115.2(2) yes
C21 Si6 C22 106.9(3) yes
Mg2 Si6 C22 138.4(2) yes
N3 Si6 C21 114.1(3) yes
N4 Si7 C23 114.1(2) yes
Mg2 Si7 C23 125.50(18) yes
Mg2 Si7 C24 125.91(19) yes
C23 Si7 C24 106.5(3) yes
Mg2 Si7 N4 33.80(10) yes
N4 Si7 C24 114.4(2) yes
C25 Si8 C26 108.3(3) yes
Mg2 Si8 N4 31.75(11) yes
Mg2 Si8 C25 100.26(16) yes
Mg2 Si8 C26 91.67(19) yes
N4 Si8 C26 113.4(2) yes
N4 Si8 C25 112.2(2) yes
C19 Si5 H45 104.2(15) no
N3 Si5 H45 108.4(16) no
C20 Si5 H45 107.7(16) no
Mg2 Si5 H45 74.4(16) no
Mg2 Si6 H46 75.1(17) no
C22 Si6 H46 106.3(17) no
C21 Si6 H46 105.7(16) no
N3 Si6 H46 108.0(17) no
C23 Si7 H47 106.3(18) no
N4 Si7 H47 108.7(17) no
Mg2 Si7 H47 74.9(17) no
C24 Si7 H47 106.3(18) no
C25 Si8 H48 107.9(13) no
N4 Si8 H48 109.4(15) no
Mg2 Si8 H48 140.1(15) no
C26 Si8 H48 105.2(14) no
N1 Mg1 N2 133.19(13) yes
Si2 Mg1 N1 28.24(9) yes
Si1 Mg1 O2 89.27(8) yes
Si1 Mg1 N1 27.00(9) yes
Si1 Mg1 O1 88.18(8) yes
Si1 Mg1 Si2 55.15(3) yes
Si1 Mg1 Si3 143.21(5) yes
O2 Mg1 N2 104.38(12) yes
Si2 Mg1 O1 117.45(8) yes
Si2 Mg1 O2 122.47(8) yes
Si4 Mg1 O1 122.91(9) yes
Si2 Mg1 N2 104.98(10) yes
Si3 Mg1 Si4 56.20(4) yes
Si3 Mg1 O1 80.18(9) yes
Si1 Mg1 Si4 148.76(6) yes
Si3 Mg1 N1 124.81(10) yes
Si3 Mg1 N2 28.66(9) yes
O1 Mg1 N1 104.98(12) yes
Si4 Mg1 O2 81.39(9) yes
Si1 Mg1 N2 160.12(10) yes
Si2 Mg1 Si3 100.06(5) yes
Si3 Mg1 O2 127.25(9) yes
O2 Mg1 N1 105.58(12) yes
O1 Mg1 N2 102.48(13) yes
O1 Mg1 O2 102.70(12) yes
Si4 Mg1 N1 129.08(10) yes
Si4 Mg1 N2 27.54(9) yes
Si2 Mg1 Si4 105.84(5) yes
Si5 Mg2 N3 28.08(9) yes
Si8 Mg2 N3 99.71(10) yes
Si6 Mg2 Si7 142.09(5) yes
Si5 Mg2 N4 118.38(10) yes
Si6 Mg2 N4 123.52(10) yes
Si7 Mg2 Si8 54.27(3) yes
Si7 Mg2 O3 87.81(9) yes
Si6 Mg2 Si8 102.53(5) yes
Si6 Mg2 O3 82.70(9) yes
Si6 Mg2 O4 123.48(9) yes
Si5 Mg2 O4 86.28(9) yes
Si5 Mg2 Si7 141.68(5) yes
Si5 Mg2 Si8 94.36(4) yes
N3 Mg2 N4 125.92(13) yes
Si8 Mg2 N4 26.32(9) yes
O3 Mg2 O4 94.87(12) yes
O3 Mg2 N3 107.53(13) yes
Si6 Mg2 N3 28.96(9) yes
O4 Mg2 N3 105.65(13) yes
O4 Mg2 N4 111.13(13) yes
Si8 Mg2 O4 123.52(10) yes
O3 Mg2 N4 107.30(13) yes
Si7 Mg2 O4 93.77(9) yes
Si7 Mg2 N3 153.73(10) yes
Si5 Mg2 Si6 57.04(4) yes
Si5 Mg2 O3 130.42(9) yes
Si8 Mg2 O3 124.07(10) yes
Si7 Mg2 N4 27.95(9) yes
Mg1 O1 C11 124.8(2) yes
Mg1 O1 C14 125.3(2) yes
C11 O1 C14 109.5(3) yes
C15 O2 C18 109.1(3) yes
Mg1 O2 C15 127.6(2) yes
Mg1 O2 C18 121.9(2) yes
C27 O3 C30 109.0(4) yes
Mg2 O3 C27 126.7(3) yes
Mg2 O3 C30 123.1(3) yes
Mg2 O4 C34 125.4(2) yes
C31 O4 C34 106.5(3) yes
Mg2 O4 C31 126.9(3) yes
Si1 N1 Mg1 120.55(17) yes
Si2 N1 Mg1 117.70(17) yes
Si1 N1 Si2 121.47(19) yes
Si3 N2 Si4 124.64(19) yes
Si4 N2 Mg1 118.82(17) yes
Si3 N2 Mg1 116.53(17) yes
Si5 N3 Si6 126.16(19) yes
Si6 N3 Mg2 115.89(17) yes
Si5 N3 Mg2 117.95(17) yes
Si7 N4 Mg2 118.25(17) yes
Si8 N4 Mg2 121.93(18) yes
Si7 N4 Si8 119.80(18) yes
O1 C11 C12 104.8(3) yes
C11 C12 C13 102.4(4) no
C12 C13 C14 102.7(4) no
O1 C14 C13 105.6(3) yes
O2 C15 C16 105.4(3) yes
C15 C16 C17 102.5(4) no
C16 C17 C18 102.2(4) no
O2 C18 C17 105.6(3) yes
Si1 C1 H1B 109.41 no
Si1 C1 H1C 109.48 no
Si1 C1 H1A 109.44 no
H1A C1 H1C 109.43 no
H1B C1 H1C 109.62 no
H1A C1 H1B 109.45 no
Si1 C2 H2B 109.51 no
Si1 C2 H2C 109.49 no
H2A C2 H2B 109.37 no
H2A C2 H2C 109.55 no
H2B C2 H2C 109.46 no
Si1 C2 H2A 109.46 no
Si1 C3 H3A 109.46 no
Si1 C3 H3B 109.45 no
Si1 C3 H3C 109.56 no
H3A C3 H3B 109.48 no
H3A C3 H3C 109.33 no
H3B C3 H3C 109.54 no
Si2 C4 H4A 109.50 no
Si2 C4 H4B 109.55 no
Si2 C4 H4C 109.48 no
H4A C4 H4B 109.38 no
H4A C4 H4C 109.47 no
H4B C4 H4C 109.45 no
Si2 C5 H5A 109.53 no
Si2 C5 H5B 109.36 no
Si2 C5 H5C 109.45 no
H5A C5 H5B 109.59 no
H5B C5 H5C 109.49 no
H5A C5 H5C 109.42 no
Si2 C6 H6B 109.43 no
Si2 C6 H6C 109.42 no
H6A C6 H6B 109.61 no
H6A C6 H6C 109.51 no
H6B C6 H6C 109.45 no
Si2 C6 H6A 109.41 no
Si3 C7 H7B 109.50 no
H7A C7 H7B 109.43 no
H7A C7 H7C 109.47 no
H7B C7 H7C 109.45 no
Si3 C7 H7C 109.51 no
Si3 C7 H7A 109.46 no
Si3 C8 H8B 109.41 no
Si3 C8 H8A 109.39 no
H8A C8 H8C 109.47 no
Si3 C8 H8C 109.41 no
H8A C8 H8B 109.60 no
H8B C8 H8C 109.55 no
Si4 C9 H9C 109.47 no
Si4 C9 H9A 109.43 no
Si4 C9 H9B 109.50 no
H9B C9 H9C 109.44 no
H9A C9 H9C 109.57 no
H9A C9 H9B 109.42 no
H10A C10 H10C 109.53 no
Si4 C10 H10A 109.48 no
Si4 C10 H10B 109.34 no
H10B C10 H10C 109.54 no
H10A C10 H10B 109.53 no
Si4 C10 H10C 109.40 no
C12 C11 H11A 110.77 no
C12 C11 H11B 110.76 no
H11A C11 H11B 108.86 no
O1 C11 H11A 110.81 no
O1 C11 H11B 110.80 no
C13 C12 H12A 111.38 no
C11 C12 H12A 111.21 no
C11 C12 H12B 111.22 no
H12A C12 H12B 109.13 no
C13 C12 H12B 111.39 no
C14 C13 H13A 111.21 no
C14 C13 H13B 111.24 no
H13A C13 H13B 109.13 no
C12 C13 H13B 111.33 no
C12 C13 H13A 111.14 no
C13 C14 H14A 110.62 no
O1 C14 H14A 110.57 no
O1 C14 H14B 110.68 no
H14A C14 H14B 108.78 no
C13 C14 H14B 110.58 no
O2 C15 H15A 110.66 no
C16 C15 H15A 110.65 no
C16 C15 H15B 110.67 no
O2 C15 H15B 110.74 no
H15A C15 H15B 108.73 no
C15 C16 H16B 111.28 no
C17 C16 H16A 111.24 no
C17 C16 H16B 111.27 no
H16A C16 H16B 109.12 no
C15 C16 H16A 111.29 no
C16 C17 H17A 111.34 no
C16 C17 H17B 111.30 no
H17A C17 H17B 109.29 no
C18 C17 H17B 111.32 no
C18 C17 H17A 111.25 no
O2 C18 H18B 110.63 no
C17 C18 H18B 110.58 no
H18A C18 H18B 108.73 no
C17 C18 H18A 110.64 no
O2 C18 H18A 110.64 no
O3 C27 C28 105.0(4) yes
C27 C28 C29 103.7(4) no
C28 C29 C30 101.8(4) no
O3 C30 C29 104.7(4) yes
O4 C31 C32 107.0(4) yes
C31 C32 C33 105.1(4) no
C32 C33 C34 104.1(4) no
O4 C34 C33 103.9(4) yes
Si5 C19 H19A 109.38 no
Si5 C19 H19B 109.45 no
Si5 C19 H19C 109.53 no
H19A C19 H19B 109.46 no
H19A C19 H19C 109.53 no
H19B C19 H19C 109.48 no
Si5 C20 H20A 109.55 no
Si5 C20 H20B 109.49 no
Si5 C20 H20C 109.47 no
H20A C20 H20B 109.46 no
H20A C20 H20C 109.46 no
H20B C20 H20C 109.40 no
Si6 C21 H21A 109.55 no
Si6 C21 H21B 109.48 no
Si6 C21 H21C 109.48 no
H21A C21 H21B 109.42 no
H21A C21 H21C 109.47 no
H21B C21 H21C 109.42 no
Si6 C22 H22A 109.45 no
Si6 C22 H22B 109.40 no
Si6 C22 H22C 109.41 no
H22A C22 H22B 109.49 no
H22A C22 H22C 109.45 no
H22B C22 H22C 109.63 no
Si7 C23 H23A 109.42 no
Si7 C23 H23B 109.39 no
Si7 C23 H23C 109.46 no
H23A C23 H23B 109.40 no
H23A C23 H23C 109.60 no
H23B C23 H23C 109.56 no
Si7 C24 H24A 109.49 no
Si7 C24 H24B 109.52 no
Si7 C24 H24C 109.49 no
H24A C24 H24B 109.40 no
H24A C24 H24C 109.39 no
H24B C24 H24C 109.54 no
Si8 C25 H25A 109.47 no
Si8 C25 H25B 109.43 no
Si8 C25 H25C 109.48 no
H25A C25 H25B 109.52 no
H25A C25 H25C 109.58 no
H25B C25 H25C 109.35 no
Si8 C26 H26A 109.48 no
Si8 C26 H26B 109.49 no
Si8 C26 H26C 109.52 no
H26A C26 H26B 109.40 no
H26A C26 H26C 109.42 no
H26B C26 H26C 109.53 no
O3 C27 H27A 110.81 no
O3 C27 H27B 110.78 no
C28 C27 H27A 110.74 no
C28 C27 H27B 110.80 no
H27A C27 H27B 108.72 no
C27 C28 H28A 111.12 no
C27 C28 H28B 111.16 no
C29 C28 H28A 110.97 no
C29 C28 H28B 111.01 no
H28A C28 H28B 108.89 no
C28 C29 H29A 111.45 no
C28 C29 H29B 111.49 no
C30 C29 H29A 111.47 no
C30 C29 H29B 111.45 no
H29A C29 H29B 109.12 no
O3 C30 H30A 110.78 no
O3 C30 H30B 110.85 no
C29 C30 H30A 110.80 no
C29 C30 H30B 110.82 no
H30A C30 H30B 108.90 no
O4 C31 H31A 110.27 no
O4 C31 H31B 110.28 no
C32 C31 H31A 110.31 no
C32 C31 H31B 110.30 no
H31A C31 H31B 108.64 no
C31 C32 H32A 110.76 no
C31 C32 H32B 110.70 no
C33 C32 H32A 110.78 no
C33 C32 H32B 110.73 no
H32A C32 H32B 108.71 no
C32 C33 H33A 110.98 no
C32 C33 H33B 110.96 no
C34 C33 H33A 110.89 no
C34 C33 H33B 110.89 no
H33A C33 H33B 108.98 no
O4 C34 H34A 111.02 no
O4 C34 H34B 110.94 no
C33 C34 H34A 111.01 no
C33 C34 H34B 110.89 no
H34A C34 H34B 109.00 no

loop_
_geom_bond_atom_site_label_1
_geom_bond_atom_site_label_2
_geom_bond_distance
_geom_bond_publ_flag
Si1 Mg1 3.2325(16) yes
Si1 N1 1.704(3) yes
Si1 C1 1.890(5) yes
Si1 C2 1.886(4) yes
Si1 C3 1.881(5) yes
Si2 Mg1 3.1836(16) yes
Si2 N1 1.701(3) yes
Si2 C4 1.877(6) yes
Si2 C5 1.833(7) yes
Si2 C6 1.865(6) yes
Si3 Mg1 3.1594(18) yes
Si3 N2 1.693(3) yes
Si3 C7 1.846(6) yes
Si3 C8 1.838(8) yes
Si4 Mg1 3.189(2) yes
Si4 N2 1.683(3) yes
Si4 C9 1.855(5) yes
Si4 C10 1.853(8) yes
Si3 H43 1.51(4) no
Si4 H44 1.54(5) no
Si5 C20 1.876(5) yes
Si5 Mg2 3.1752(17) yes
Si5 C19 1.874(5) yes
Si5 N3 1.692(3) yes
Si6 Mg2 3.1388(17) yes
Si6 N3 1.689(3) yes
Si6 C21 1.862(7) yes
Si6 C22 1.873(6) yes
Si7 C24 1.879(6) yes
Si7 Mg2 3.1822(16) yes
Si7 N4 1.693(3) yes
Si7 C23 1.868(6) yes
Si8 Mg2 3.2410(16) yes
Si8 N4 1.693(3) yes
Si8 C25 1.868(6) yes
Si8 C26 1.852(7) yes
Si5 H45 1.49(4) no
Si6 H46 1.46(4) no
Si7 H47 1.43(4) no
Si8 H48 1.42(4) no
Mg1 N1 2.014(3) yes
Mg1 N2 2.016(3) yes
Mg1 O2 2.057(3) yes
Mg1 O1 2.051(3) yes
Mg2 N4 2.009(3) yes
Mg2 N3 2.009(3) yes
Mg2 O3 2.049(3) yes
Mg2 O4 2.046(3) yes
O1 C11 1.464(5) yes
O1 C14 1.445(5) yes
O2 C18 1.462(5) yes
O2 C15 1.444(5) yes
O3 C30 1.457(5) yes
O3 C27 1.455(6) yes
O4 C31 1.440(6) yes
O4 C34 1.457(5) yes
C11 C12 1.504(7) no
C12 C13 1.514(6) no
C13 C14 1.504(6) no
C15 C16 1.510(6) no
C16 C17 1.515(6) no
C17 C18 1.495(6) no
C1 H1C 0.9790 no
C1 H1B 0.9795 no
C1 H1A 0.9805 no
C2 H2C 0.9787 no
C2 H2B 0.9800 no
C2 H2A 0.9791 no
C3 H3A 0.9821 no
C3 H3B 0.9797 no
C3 H3C 0.9798 no
C4 H4C 0.9798 no
C4 H4A 0.9806 no
C4 H4B 0.9810 no
C5 H5A 0.9798 no
C5 H5C 0.9800 no
C5 H5B 0.9816 no
C6 H6A 0.9799 no
C6 H6B 0.9793 no
C6 H6C 0.9796 no
C7 H7C 0.9801 no
C7 H7B 0.9799 no
C7 H7A 0.9802 no
C8 H8C 0.9795 no
C8 H8B 0.9792 no
C8 H8A 0.9790 no
C9 H9A 0.9811 no
C9 H9B 0.9795 no
C9 H9C 0.9806 no
C10 H10B 0.9792 no
C10 H10A 0.9797 no
C10 H10C 0.9783 no
C11 H11A 0.9900 no
C11 H11B 0.9882 no
C12 H12B 0.9899 no
C12 H12A 0.9903 no
C13 H13B 0.9897 no
C13 H13A 0.9893 no
C14 H14B 0.9904 no
C14 H14A 0.9900 no
C15 H15A 0.9897 no
C15 H15B 0.9902 no
C16 H16A 0.9894 no
C16 H16B 0.9918 no
C17 H17B 0.9892 no
C17 H17A 0.9903 no
C18 H18A 0.9918 no
C18 H18B 0.9904 no
C27 C28 1.508(8) no
C28 C29 1.500(8) no
C29 C30 1.492(7) no
C31 C32 1.502(7) no
C32 C33 1.511(7) no
C33 C34 1.489(7) no
C19 H19A 0.9809 no
C19 H19B 0.9795 no
C19 H19C 0.9802 no
C20 H20A 0.9782 no
C20 H20B 0.9782 no
C20 H20C 0.9809 no
C21 H21A 0.9786 no
C21 H21B 0.9808 no
C21 H21C 0.9804 no
C22 H22A 0.9801 no
C22 H22B 0.9797 no
C22 H22C 0.9792 no
C23 H23A 0.9801 no
C23 H23B 0.9803 no
C23 H23C 0.9797 no
C24 H24A 0.9796 no
C24 H24B 0.9806 no
C24 H24C 0.9804 no
C25 H25A 0.9787 no
C25 H25B 0.9811 no
C25 H25C 0.9798 no
C26 H26A 0.9812 no
C26 H26B 0.9796 no
C26 H26C 0.9803 no
C27 H27A 0.9897 no
C27 H27B 0.9892 no
C28 H28A 0.9916 no
C28 H28B 0.9893 no
C29 H29A 0.9917 no
C29 H29B 0.9901 no
C30 H30A 0.9904 no
C30 H30B 0.9879 no
C31 H31A 0.9897 no
C31 H31B 0.9901 no
C32 H32A 0.9893 no
C32 H32B 0.9916 no
C33 H33A 0.9904 no
C33 H33B 0.9899 no
C34 H34A 0.9905 no
C34 H34B 0.9905 no

loop_
_geom_contact_atom_site_label_1
_geom_contact_atom_site_label_2
_geom_contact_distance
_geom_contact_site_symmetry_2
_geom_contact_publ_flag
Si1 C11 3.912(5) . no
Si1 C18 3.947(5) . no
Si3 C14 3.973(4) . no
Si4 C15 3.910(4) . no
Si5 C34 3.722(5) . no
Si7 C30 3.840(5) . no
Si7 C31 3.820(6) . no
Si1 H4A 3.2067 . no
Si1 H18A 3.2358 . no
Si1 H11B 3.1888 . no
Si2 H1B 3.4229 . no
Si4 H15A 3.3941 . no
Si4 H5C 3.3350 . no
Si5 H25B 3.4926 . no
Si5 H22B 3.4777 . no
Si5 H34B 3.2427 . no
Si6 H26C 3.3908 . no
Si7 H30A 3.1559 . no
Si7 H31B 3.1086 . no
Si8 H23B 3.4372 . no
Si8 H24C 3.4848 . no
O1 Si1 3.773(3) . no
O1 Si3 3.461(3) . no
O1 C2 3.303(5) . no
O1 O2 3.209(4) . no
O1 N1 3.225(4) . no
O1 N2 3.172(4) . no
O2 N2 3.218(4) . no
O2 Si1 3.810(3) . no
O2 Si4 3.527(3) . no
O2 N1 3.243(4) . no
O2 C2 3.361(5) . no
O2 O1 3.209(4) . no
O3 Si7 3.719(3) . no
O3 N4 3.269(4) . no
O3 O4 3.017(4) . no
O3 Si6 3.524(3) . no
O4 Si5 3.664(3) . no
O4 N3 3.231(4) . no
O4 C27 3.240(7) . no
O4 O3 3.017(4) . no
O1 H43 2.91(4) . no
O1 H2A 2.5466 . no
O2 H2C 2.6940 . no
O2 H44 2.89(5) . no
O4 H27B 2.8505 . no
N1 O1 3.225(4) . no
N1 O2 3.243(4) . no
N2 O1 3.172(4) . no
N2 O2 3.218(4) . no
N3 O4 3.231(4) . no
N4 O3 3.269(4) . no
N2 H5C 2.9419 . no
C3 C4 3.485(8) . no
C4 C3 3.485(8) . no
C7 C9 3.524(9) . no
C9 C7 3.524(9) . no
C14 C22 3.596(7) 3_665 no
C14 C15 3.532(6) . no
C15 C14 3.532(6) . no
C19 C22 3.539(9) . no
C22 C19 3.539(9) . no
C22 C14 3.596(7) 3_665 no
C27 C34 3.551(8) . no
C34 C27 3.551(8) . no
C1 H11B 3.0738 . no
C1 H4A 3.0816 . no
C4 H27B 3.0651 2_645 no
C4 H3A 2.7605 . no
C5 H12A 2.9606 2_555 no
C7 H9B 3.0081 . no
C11 H2A 2.8165 . no
C11 H43 2.98(4) . no
C14 H8A 3.0493 . no
C14 H22B 3.0364 3_665 no
C17 H12B 3.0970 2_655 no
C18 H44 2.99(5) . no
C18 H2C 2.9657 . no
C22 H19C 2.9401 . no
C24 H30A 3.0998 . no
C26 H29B 3.0539 3_675 no
C27 H34A 3.0478 . no
C30 H46 3.04(4) . no
H1A H11B 2.3315 . no
H1B Si2 3.4229 . no
H1B H4A 2.3295 . no
H1B H31B 2.5775 2_645 no
H1B H32B 2.5435 2_645 no
H1C H23C 2.4551 2_645 no
H2A O1 2.5466 . no
H2A C11 2.8165 . no
H2A H11B 2.4065 . no
H2C O2 2.6940 . no
H2C C18 2.9657 . no
H2C H18A 2.4834 . no
H3A C4 2.7605 . no
H3A H4A 2.5362 . no
H3A H4C 2.3028 . no
H3B H18A 2.3493 . no
H4A Si1 3.2067 . no
H4A C1 3.0816 . no
H4A H1B 2.3295 . no
H4A H3A 2.5362 . no
H4C H3A 2.3028 . no
H5C Si4 3.3350 . no
H5C N2 2.9419 . no
H5C H9A 2.5961 . no
H6C H16A 2.5828 2_545 no
H7B H12B 2.5450 1_455 no
H7C H9B 2.4061 . no
H7C H14A 2.5982 1_455 no
H8A C14 3.0493 . no
H8A H14B 2.2841 . no
H9A H5C 2.5961 . no
H9B H7C 2.4061 . no
H9B H15B 2.5760 1_455 no
H9B C7 3.0081 . no
H10A H20B 2.5034 3_665 no
H10A H15A 2.4309 . no
H11A H43 2.2936 . no
H11B Si1 3.1888 . no
H11B H1A 2.3315 . no
H11B H2A 2.4065 . no
H11B C1 3.0738 . no
H12A C5 2.9607 2_545 no
H12B C17 3.0970 2_645 no
H12B H17A 2.5085 2_645 no
H12B H7B 2.5450 1_655 no
H13A H22C 2.5843 3_665 no
H14A H7C 2.5982 1_655 no
H14A H15B 2.5478 . no
H14B H8A 2.2841 . no
H15A H10A 2.4309 . no
H15A Si4 3.3941 . no
H15B H9B 2.5760 1_655 no
H15B H14A 2.5478 . no
H16A H6C 2.5828 2_555 no
H17A H12B 2.5085 2_655 no
H18A Si1 3.2358 . no
H18A H3B 2.3493 . no
H18A H2C 2.4834 . no
H18B H44 2.3126 . no
H19B H31A 2.5886 3_665 no
H19C H22B 2.4948 . no
H19C C22 2.9401 . no
H20A H34B 2.5747 . no
H20B H10A 2.5034 3_665 no
H22B Si5 3.4777 . no
H22B H19C 2.4948 . no
H22B C14 3.0364 3_665 no
H22C H13A 2.5843 3_665 no
H23B H33A 2.5221 1_455 no
H23B Si8 3.4372 . no
H23C H1C 2.4551 2_655 no
H24A H30A 2.3733 . no
H24C Si8 3.4848 . no
H25B Si5 3.4926 . no
H26A H30B 2.5626 3_675 no
H26C Si6 3.3908 . no
H27A H34A 2.5605 . no
H27A H48 2.5661 1_655 no
H27B O4 2.8505 . no
H27B C4 3.0651 2_655 no
H29B C26 3.0539 3_675 no
H30A H24A 2.3733 . no
H30A Si7 3.1559 . no
H30A C24 3.0998 . no
H30B H46 2.5019 . no
H30B H26A 2.5626 3_675 no
H31A H19B 2.5886 3_665 no
H31B H1B 2.5775 2_655 no
H31B H47 2.4724 . no
H31B Si7 3.1086 . no
H32B H1B 2.5435 2_655 no
H33A H23B 2.5221 1_655 no
H34A H27A 2.5605 . no
H34A C27 3.0478 . no
H34B Si5 3.2427 . no
H34B H20A 2.5747 . no
H43 C11 2.98(4) . no
H43 H11A 2.2936 . no
H44 H18B 2.3126 . no
H44 C18 2.99(5) . no
H46 C30 3.04(4) . no
H46 H30B 2.5019 . no
H47 H31B 2.4724 . no
H48 H27A 2.5661 1_455 no

loop_
_geom_hbond_atom_site_label_D
_geom_hbond_atom_site_label_H
_geom_hbond_atom_site_label_A
_geom_hbond_distance_DH
_geom_hbond_distance_HA
_geom_hbond_distance_DA
_geom_hbond_angle_DHA
_geom_hbond_publ_flag
C2 H2A O1 0.9791 2.5466 3.303(5) 134.07 yes

loop_
_geom_torsion_atom_site_label_1
_geom_torsion_atom_site_label_2
_geom_torsion_atom_site_label_3
_geom_torsion_atom_site_label_4
_geom_torsion
_geom_torsion_publ_flag
N1 Si1 Mg1 Si2 -3.5(2) no
N1 Si1 Mg1 Si3 -58.3(2) no
N1 Si1 Mg1 Si4 56.1(2) no
N1 Si1 Mg1 O1 -129.2(2) no
N1 Si1 Mg1 O2 128.1(2) no
C1 Si1 Mg1 Si2 74.89(19) no
C1 Si1 Mg1 Si3 20.0(2) no
C1 Si1 Mg1 Si4 134.4(2) no
C1 Si1 Mg1 O1 -50.8(2) no
C1 Si1 Mg1 O2 -153.6(2) no
C1 Si1 Mg1 N1 78.4(3) no
C2 Si1 Mg1 Si2 176.4(2) no
C2 Si1 Mg1 Si3 121.5(2) no
C2 Si1 Mg1 Si4 -124.0(2) no
C2 Si1 Mg1 O1 50.7(2) no
C2 Si1 Mg1 O2 -52.1(2) no
C2 Si1 Mg1 N1 179.9(3) no
C3 Si1 Mg1 Si2 -82.90(19) no
C3 Si1 Mg1 Si3 -137.75(19) no
C3 Si1 Mg1 Si4 -23.3(2) no
C3 Si1 Mg1 O1 151.4(2) no
C3 Si1 Mg1 O2 48.6(2) no
C3 Si1 Mg1 N1 -79.4(3) no
Mg1 Si1 N1 Si2 173.7(4) no
C1 Si1 N1 Si2 54.4(3) no
C1 Si1 N1 Mg1 -119.3(2) no
C2 Si1 N1 Si2 173.6(3) no
C2 Si1 N1 Mg1 -0.1(3) no
C3 Si1 N1 Si2 -67.7(3) no
C3 Si1 N1 Mg1 118.6(2) no
N1 Si2 Mg1 Si1 3.33(19) no
N1 Si2 Mg1 Si3 153.5(2) no
N1 Si2 Mg1 Si4 -149.0(2) no
N1 Si2 Mg1 O1 69.4(2) no
N1 Si2 Mg1 O2 -59.2(2) no
N1 Si2 Mg1 N2 -177.6(2) no
C4 Si2 Mg1 Si1 34.0(4) no
C4 Si2 Mg1 Si3 -175.8(4) no
C4 Si2 Mg1 Si4 -118.3(4) no
C4 Si2 Mg1 O1 100.1(4) no
C4 Si2 Mg1 O2 -28.5(4) no
C4 Si2 Mg1 N1 30.7(4) no
C4 Si2 Mg1 N2 -146.8(4) no
C5 Si2 Mg1 Si1 144.8(2) no
C5 Si2 Mg1 Si3 -65.0(2) no
C5 Si2 Mg1 Si4 -7.5(2) no
C5 Si2 Mg1 O1 -149.1(2) no
C5 Si2 Mg1 O2 82.3(3) no
C5 Si2 Mg1 N1 141.5(3) no
C5 Si2 Mg1 N2 -36.1(2) no
C6 Si2 Mg1 Si1 -108.5(2) no
C6 Si2 Mg1 Si3 41.6(2) no
C6 Si2 Mg1 Si4 99.2(2) no
C6 Si2 Mg1 O1 -42.4(2) no
C6 Si2 Mg1 O2 -171.1(2) no
C6 Si2 Mg1 N1 -111.9(3) no
C6 Si2 Mg1 N2 70.6(2) no
Mg1 Si2 N1 Si1 -173.9(3) no
C4 Si2 N1 Si1 24.1(4) no
C4 Si2 N1 Mg1 -162.0(3) no
C5 Si2 N1 Si1 144.1(3) no
C5 Si2 N1 Mg1 -42.0(3) no
C6 Si2 N1 Si1 -95.6(3) no
C6 Si2 N1 Mg1 78.3(3) no
N2 Si3 Mg1 Si1 145.8(2) no
N2 Si3 Mg1 Si2 102.88(19) no
N2 Si3 Mg1 Si4 0.48(17) no
N2 Si3 Mg1 O1 -140.7(2) no
N2 Si3 Mg1 O2 -42.2(2) no
N2 Si3 Mg1 N1 117.8(2) no
C7 Si3 Mg1 Si1 73.4(3) no
C7 Si3 Mg1 Si2 30.4(3) no
C7 Si3 Mg1 Si4 -72.0(3) no
C7 Si3 Mg1 O1 146.8(3) no
C7 Si3 Mg1 O2 -114.7(3) no
C7 Si3 Mg1 N1 45.3(3) no
C7 Si3 Mg1 N2 -72.5(3) no
C8 Si3 Mg1 Si1 -118.7(4) no
C8 Si3 Mg1 Si2 -161.7(4) no
C8 Si3 Mg1 Si4 95.9(4) no
C8 Si3 Mg1 O1 -45.3(4) no
C8 Si3 Mg1 O2 53.3(4) no
C8 Si3 Mg1 N1 -146.8(4) no
C8 Si3 Mg1 N2 95.5(4) no
Mg1 Si3 N2 Si4 -179.1(4) no
C7 Si3 N2 Si4 -49.0(4) no
C7 Si3 N2 Mg1 130.1(3) no
C8 Si3 N2 Si4 76.8(4) no
C8 Si3 N2 Mg1 -104.1(4) no
N2 Si4 Mg1 Si1 -139.5(2) no
N2 Si4 Mg1 Si2 -92.1(2) no
N2 Si4 Mg1 Si3 -0.49(19) no
N2 Si4 Mg1 O1 46.8(2) no
N2 Si4 Mg1 O2 146.4(2) no
N2 Si4 Mg1 N1 -110.4(2) no
C9 Si4 Mg1 Si1 -62.8(3) no
C9 Si4 Mg1 Si2 -15.4(3) no
C9 Si4 Mg1 Si3 76.2(3) no
C9 Si4 Mg1 O1 123.5(3) no
C9 Si4 Mg1 O2 -136.9(3) no
C9 Si4 Mg1 N1 -33.7(3) no
C9 Si4 Mg1 N2 76.7(3) no
C10 Si4 Mg1 Si1 134.6(5) no
C10 Si4 Mg1 Si2 -178.1(5) no
C10 Si4 Mg1 Si3 -86.4(5) no
C10 Si4 Mg1 O1 -39.1(5) no
C10 Si4 Mg1 O2 60.5(5) no
C10 Si4 Mg1 N1 163.6(5) no
C10 Si4 Mg1 N2 -85.9(5) no
Mg1 Si4 N2 Si3 179.1(4) no
C9 Si4 N2 Si3 54.0(3) no
C9 Si4 N2 Mg1 -125.0(3) no
C10 Si4 N2 Si3 -68.7(4) no
C10 Si4 N2 Mg1 112.3(4) no
Mg2 Si5 N3 Si6 -179.3(4) no
N3 Si5 Mg2 Si7 134.5(2) no
N3 Si5 Mg2 Si8 102.51(19) no
N3 Si5 Mg2 O3 -40.9(2) no
N3 Si5 Mg2 O4 -134.1(2) no
N3 Si5 Mg2 N4 113.8(2) no
C19 Si5 Mg2 Si6 -82.1(2) no
C19 Si5 Mg2 Si7 52.0(2) no
C19 Si5 Mg2 Si8 20.1(2) no
C19 Si5 Mg2 O3 -123.3(3) no
C19 Si5 Mg2 O4 143.4(2) no
C19 Si5 Mg2 N3 -82.4(3) no
C19 Si5 Mg2 N4 31.4(3) no
C20 Si5 Mg2 Si6 80.8(2) no
C20 Si5 Mg2 Si7 -145.1(2) no
C20 Si5 Mg2 Si8 -177.1(2) no
C20 Si5 Mg2 O3 39.5(3) no
C20 Si5 Mg2 O4 -53.7(2) no
C20 Si5 Mg2 N3 80.4(3) no
C20 Si5 Mg2 N4 -165.8(2) no
C20 Si5 N3 Si6 62.0(3) no
C19 Si5 N3 Si6 -61.6(3) no
C19 Si5 N3 Mg2 117.7(2) no
C20 Si5 N3 Mg2 -118.8(2) no
N3 Si5 Mg2 Si6 0.4(2) no
C21 Si6 Mg2 O4 -42.0(3) no
N3 Si6 Mg2 Si7 -133.9(2) no
N3 Si6 Mg2 Si8 -87.43(18) no
N3 Si6 Mg2 O3 149.2(2) no
N3 Si6 Mg2 O4 58.2(2) no
N3 Si6 Mg2 N4 -104.9(2) no
C21 Si6 Mg2 Si5 -100.5(3) no
N3 Si6 Mg2 Si5 -0.38(18) no
C21 Si6 Mg2 Si8 172.4(3) no
C21 Si6 Mg2 O3 49.1(3) no
C22 Si6 Mg2 O4 118.9(3) no
C21 Si6 Mg2 N3 -100.1(3) no
C21 Si6 Mg2 N4 155.0(3) no
C22 Si6 Mg2 Si5 60.4(3) no
C22 Si6 Mg2 Si7 -73.2(3) no
C22 Si6 Mg2 Si8 -26.7(3) no
C22 Si6 Mg2 O3 -150.1(3) no
C22 Si6 N3 Mg2 -140.2(3) no
C22 Si6 Mg2 N3 60.7(4) no
C22 Si6 Mg2 N4 -44.1(3) no
Mg2 Si6 N3 Si5 179.3(3) no
C21 Si6 N3 Si5 -85.1(3) no
C21 Si6 N3 Mg2 95.6(3) no
C22 Si6 N3 Si5 39.0(4) no
C21 Si6 Mg2 Si7 125.9(3) no
N4 Si7 Mg2 Si5 -41.5(2) no
N4 Si7 Mg2 Si6 59.8(2) no
C24 Si7 Mg2 O3 54.5(2) no
C24 Si7 Mg2 O4 149.2(2) no
C24 Si7 Mg2 N3 -72.7(3) no
N4 Si7 Mg2 O3 135.0(2) no
N4 Si7 Mg2 Si8 -0.91(19) no
N4 Si7 Mg2 N3 7.8(3) no
C23 Si7 Mg2 Si5 39.1(2) no
C23 Si7 Mg2 Si6 140.5(2) no
C23 Si7 Mg2 Si8 79.7(2) no
C23 Si7 Mg2 O3 -144.4(2) no
C23 Si7 Mg2 O4 -49.6(2) no
N4 Si7 Mg2 O4 -130.3(2) no
C24 Si7 Mg2 Si5 -122.0(2) no
C24 Si7 Mg2 Si6 -20.7(3) no
C24 Si7 Mg2 Si8 -81.4(2) no
C24 Si7 N4 Si8 -62.9(3) no
C24 Si7 N4 Mg2 118.7(2) no
C23 Si7 N4 Si8 60.1(3) no
C24 Si7 Mg2 N4 -80.5(3) no
Mg2 Si7 N4 Si8 178.4(3) no
C23 Si7 N4 Mg2 -118.3(2) no
C23 Si7 Mg2 N4 80.6(3) no
C23 Si7 Mg2 N3 88.5(3) no
C25 Si8 Mg2 O3 -172.1(2) no
C25 Si8 Mg2 Si7 -115.03(19) no
N4 Si8 Mg2 Si5 157.1(2) no
N4 Si8 Mg2 Si7 1.0(2) no
N4 Si8 Mg2 O3 -56.1(2) no
N4 Si8 Mg2 Si6 -145.7(2) no
C25 Si8 Mg2 Si6 98.28(19) no
C25 Si8 Mg2 Si5 41.10(19) no
C25 Si8 N4 Mg2 72.9(3) no
C26 Si8 N4 Si7 131.4(3) no
C26 Si8 N4 Mg2 -50.3(3) no
C25 Si8 Mg2 O4 -47.3(2) no
C25 Si8 Mg2 N3 68.9(2) no
C25 Si8 Mg2 N4 -116.0(3) no
C26 Si8 Mg2 Si5 -67.8(2) no
C26 Si8 Mg2 Si6 -10.6(2) no
C26 Si8 Mg2 Si7 136.1(2) no
C26 Si8 Mg2 O3 79.0(2) no
C26 Si8 Mg2 O4 -156.2(2) no
C26 Si8 Mg2 N3 -40.0(2) no
N4 Si8 Mg2 O4 68.7(2) no
N4 Si8 Mg2 N3 -175.1(2) no
C25 Si8 N4 Si7 -105.5(3) no
Mg2 Si8 N4 Si7 -178.3(4) no
C26 Si8 Mg2 N4 135.1(3) no
O2 Mg1 N2 Si3 146.51(17) no
Si1 Mg1 O1 C11 56.1(3) no
O1 Mg1 N2 Si4 -141.16(18) no
Si4 Mg1 O2 C15 -73.8(3) no
O2 Mg1 N2 Si4 -34.3(2) no
Si3 Mg1 O2 C18 126.3(3) no
O1 Mg1 O2 C18 -146.5(3) no
Si4 Mg1 O2 C18 91.6(3) no
O1 Mg1 O2 C15 48.2(3) no
N2 Mg1 O2 C15 -58.5(3) no
N2 Mg1 O2 C18 106.9(3) no
Si1 Mg1 N1 Si2 -174.0(3) no
Si2 Mg1 N1 Si1 174.0(3) no
Si1 Mg1 O1 C14 -131.4(3) no
Si2 Mg1 O1 C11 7.4(3) no
Si2 Mg1 O1 C14 -180.0(2) no
Si3 Mg1 O1 C11 -88.9(3) no
Si3 Mg1 O1 C14 83.7(3) no
Si4 Mg1 O1 C11 -127.2(3) no
Si4 Mg1 O1 C14 45.4(3) no
O2 Mg1 O1 C11 144.9(3) no
O2 Mg1 O1 C14 -42.5(3) no
N1 Mg1 O2 C15 157.9(3) no
N1 Mg1 O2 C18 -36.7(3) no
N1 Mg1 O1 C11 34.7(3) no
N1 Mg1 O1 C14 -152.7(3) no
N2 Mg1 O1 C11 -107.0(3) no
N2 Mg1 O1 C14 65.6(3) no
Si1 Mg1 O2 C15 136.2(3) no
Si1 Mg1 O2 C18 -58.5(3) no
Si2 Mg1 O2 C15 -177.1(3) no
Si2 Mg1 O2 C18 -11.8(3) no
Si3 Mg1 O2 C15 -39.0(3) no
N1 Mg1 N2 Si4 94.0(2) no
O1 Mg1 N1 Si2 -120.68(18) no
O2 Mg1 N1 Si1 -54.8(2) no
O2 Mg1 N1 Si2 131.21(18) no
N2 Mg1 N1 Si1 177.22(16) no
N2 Mg1 N1 Si2 3.2(3) no
Si2 Mg1 N2 Si3 -83.53(18) no
Si2 Mg1 N2 Si4 95.61(18) no
Si3 Mg1 N2 Si4 179.1(3) no
Si4 Mg1 N2 Si3 -179.1(3) no
O1 Mg1 N2 Si3 39.7(2) no
Si3 Mg1 N1 Si1 141.63(14) no
Si3 Mg1 N1 Si2 -32.3(2) no
Si4 Mg1 N1 Si1 -146.32(14) no
Si4 Mg1 N1 Si2 39.7(2) no
O1 Mg1 N1 Si1 53.3(2) no
N1 Mg1 N2 Si3 -85.1(2) no
O4 Mg2 O3 C27 15.7(4) no
O4 Mg2 O3 C30 -150.1(3) no
N3 Mg2 O3 C27 -92.4(4) no
N3 Mg2 O3 C30 101.7(3) no
N4 Mg2 O3 C27 129.6(4) no
N4 Mg2 O3 C30 -36.2(3) no
Si8 Mg2 O3 C30 -13.5(3) no
Si5 Mg2 O4 C34 50.4(3) no
Si6 Mg2 O4 C31 -160.9(3) no
Si5 Mg2 O3 C27 -73.6(4) no
Si5 Mg2 O3 C30 120.6(3) no
Si6 Mg2 O3 C27 -107.5(4) no
Si6 Mg2 O3 C30 86.7(3) no
Si5 Mg2 O4 C31 -115.0(3) no
Si8 Mg2 O3 C27 152.3(3) no
O4 Mg2 N3 Si5 48.1(2) no
O4 Mg2 N3 Si6 -132.61(17) no
N4 Mg2 N3 Si5 -83.6(2) no
N4 Mg2 N3 Si6 95.7(2) no
Si5 Mg2 N4 Si7 152.16(14) no
Si5 Mg2 N4 Si8 -26.2(2) no
Si6 Mg2 N4 Si7 -140.42(14) no
Si6 Mg2 N4 Si8 41.2(2) no
Si7 Mg2 N4 Si8 -178.3(3) no
Si8 Mg2 N4 Si7 178.3(3) no
O3 Mg2 N4 Si7 -47.7(2) no
Si6 Mg2 O4 C34 4.6(3) no
Si7 Mg2 O4 C31 26.6(3) no
Si7 Mg2 O4 C34 -168.0(3) no
Si8 Mg2 O4 C31 -22.3(4) no
Si8 Mg2 O4 C34 143.2(3) no
O3 Mg2 O4 C31 114.7(3) no
O3 Mg2 O4 C34 -79.9(3) no
N3 Mg2 O4 C31 -135.6(3) no
N3 Mg2 O4 C34 29.9(3) no
N4 Mg2 O4 C31 4.0(4) no
N4 Mg2 O4 C34 169.4(3) no
O3 Mg2 N3 Si5 148.49(17) no
Si5 Mg2 N3 Si6 179.3(3) no
Si6 Mg2 N3 Si5 -179.3(3) no
Si7 Mg2 N3 Si5 -88.2(3) no
Si7 Mg2 N3 Si6 91.2(3) no
Si8 Mg2 N3 Si5 -80.97(17) no
Si8 Mg2 N3 Si6 98.36(16) no
O4 Mg2 N4 Si7 54.7(2) no
O3 Mg2 N3 Si6 -32.2(2) no
Si7 Mg2 O3 C30 -56.5(3) no
N3 Mg2 N4 Si8 5.9(3) no
Si7 Mg2 O3 C27 109.3(4) no
O4 Mg2 N4 Si8 -123.64(19) no
O3 Mg2 N4 Si8 133.91(19) no
N3 Mg2 N4 Si7 -175.72(16) no
Mg1 O1 C14 C13 -163.2(3) no
Mg1 O1 C11 C12 -172.2(3) no
C14 O1 C11 C12 14.2(4) no
C11 O1 C14 C13 10.4(4) no
Mg1 O2 C15 C16 154.9(3) no
C15 O2 C18 C17 -12.8(4) no
C18 O2 C15 C16 -11.9(4) no
Mg1 O2 C18 C17 179.4(3) no
Mg2 O3 C27 C28 -171.2(3) no
C30 O3 C27 C28 -3.7(5) no
C27 O3 C30 C29 -20.9(5) no
Mg2 O3 C30 C29 147.1(3) no
Mg2 O4 C31 C32 -168.9(3) no
C31 O4 C34 C33 -36.2(4) no
C34 O4 C31 C32 23.4(5) no
Mg2 O4 C34 C33 155.9(3) no
O1 C11 C12 C13 -32.7(4) no
C11 C12 C13 C14 38.6(4) no
C12 C13 C14 O1 -30.5(4) no
O2 C15 C16 C17 31.5(4) no
C15 C16 C17 C18 -38.6(4) no
C16 C17 C18 O2 32.0(4) no
O3 C27 C28 C29 26.8(5) no
C27 C28 C29 C30 -39.0(5) no
C28 C29 C30 O3 36.9(4) no
O4 C31 C32 C33 -1.6(5) no
C31 C32 C33 C34 -20.1(5) no
C32 C33 C34 O4 34.3(4) no
